data_2219678
loop_
_publ_author_name
'Smith, Gary L. N.'
'Lei, Yang'
'Powell, Douglas R.'
'Taylor, Richard W.'

_publ_section_title
;6,7,9,10-Tetrahydro-16,22-ethanooxyethano-5,8,11,19-tetraoxa-16,22-diazadibenzo[<i>h</i>,<i>q</i>]cyclooctadecine-17,21-dione:
 a benzylannelated macrobicyclic diamide
;
_journal_coeditor_code PK2117
_journal_issue 10
_journal_name_full 'Acta Crystallographica Section E'
_journal_page_first o2003
_journal_paper_doi 10.1107/S1600536808030067
_journal_volume 64
_journal_year 2008
_chemical_formula_iupac 'C24 H28 N2 O7'
_chemical_formula_moiety 'C24 H28 N2 O7'
_chemical_formula_sum 'C24 H28 N2 O7'
_chemical_formula_weight 456.48
_chemical_name_systematic
;
6,7,9,10-Tetrahydro-16,22-ethanooxyethano-5,8,11,19-tetraoxa-
16,22-diazadibenzo[<i>h</i>,<i>q</i>]cyclooctadecine-17,21-dione
;
_space_group_IT_number 14
_symmetry_cell_setting monoclinic
_symmetry_space_group_name_Hall '-P 2yn'
_symmetry_space_group_name_H-M 'P 1 21/n 1'
_atom_sites_solution_hydrogens geom
_atom_sites_solution_primary direct
_atom_sites_solution_secondary difmap
_audit_creation_method SHELXL-97
_cell_angle_alpha 90.00
_cell_angle_beta 108.416(5)
_cell_angle_gamma 90.00
_cell_formula_units_Z 4
_cell_length_a 15.125(2)
_cell_length_b 9.3901(14)
_cell_length_c 16.446(2)
_cell_measurement_reflns_used 7313
_cell_measurement_temperature 87(2)
_cell_measurement_theta_max 28.20
_cell_measurement_theta_min 2.55
_cell_volume 2216.1(5)
_computing_cell_refinement 'SMART (Bruker, 1998)'
_computing_data_collection 'SMART (Bruker, 1998)'
_computing_data_reduction 'SAINT (Bruker, 1998)'
_computing_molecular_graphics 'SHELXTL (Sheldrick, 2008)'
_computing_publication_material 'SHELXTL (Sheldrick, 2008)'
_computing_structure_refinement 'SHELXTL (Sheldrick, 2008)'
_computing_structure_solution 'SHELXTL (Sheldrick, 2008)'
_diffrn_ambient_temperature 87(2)
_diffrn_detector_area_resol_mean 8.366
_diffrn_measured_fraction_theta_full 0.998
_diffrn_measured_fraction_theta_max 0.998
_diffrn_measurement_device_type 'Bruker APEX'
_diffrn_measurement_method \w
_diffrn_radiation_monochromator graphite
_diffrn_radiation_source 'fine-focus sealed tube'
_diffrn_radiation_type MoK\a
_diffrn_radiation_wavelength 0.71073
_diffrn_reflns_av_R_equivalents 0.0202
_diffrn_reflns_av_sigmaI/netI 0.0128
_diffrn_reflns_limit_h_max 18
_diffrn_reflns_limit_h_min -18
_diffrn_reflns_limit_k_max 11
_diffrn_reflns_limit_k_min -11
_diffrn_reflns_limit_l_max 20
_diffrn_reflns_limit_l_min -20
_diffrn_reflns_number 23465
_diffrn_reflns_theta_full 26.00
_diffrn_reflns_theta_max 26.00
_diffrn_reflns_theta_min 2.21
_diffrn_standards_number 0
_exptl_absorpt_coefficient_mu 0.101
_exptl_absorpt_correction_T_max 0.950
_exptl_absorpt_correction_T_min 0.940
_exptl_absorpt_correction_type multi-scan
_exptl_absorpt_process_details '(SADABS; Sheldrick, 2007)'
_exptl_crystal_colour colorless
_exptl_crystal_density_diffrn 1.368
_exptl_crystal_density_method 'not measured'
_exptl_crystal_description block
_exptl_crystal_F_000 968
_exptl_crystal_size_max 0.58
_exptl_crystal_size_mid 0.56
_exptl_crystal_size_min 0.52
_refine_diff_density_max 0.237
_refine_diff_density_min -0.227
_refine_ls_extinction_method none
_refine_ls_goodness_of_fit_ref 1.032
_refine_ls_hydrogen_treatment constr
_refine_ls_matrix_type full
_refine_ls_number_parameters 298
_refine_ls_number_reflns 4352
_refine_ls_number_restraints 0
_refine_ls_restrained_S_all 1.032
_refine_ls_R_factor_all 0.0337
_refine_ls_R_factor_gt 0.0324
_refine_ls_shift/su_max 0.001
_refine_ls_shift/su_mean 0.000
_refine_ls_structure_factor_coef Fsqd
_refine_ls_weighting_details 'calc w=1/[\s^2^(Fo^2^)+(0.0451P)^2^+0.7509P] where P=(Fo^2^+2Fc^2^)/3'
_refine_ls_weighting_scheme calc
_refine_ls_wR_factor_gt 0.0837
_refine_ls_wR_factor_ref 0.0848
_reflns_number_gt 4142
_reflns_number_total 4352
_reflns_threshold_expression I>2\s(I)
_cod_data_source_file pk2117.cif
_cod_data_source_block I
_cod_depositor_comments
;
The following automatic conversions were performed:
'_symmetry_cell_setting' value 'Monoclinic' changed to 'monoclinic'
according to '/home/saulius/struct/CIF-dictionaries/cif_core.dic'
dictionary named 'cif_core.dic' version 2.4.1 from 2010-06-29.

Automatic conversion script
Id: cif_fix_enum 1527 2010-12-29 10:47:43Z saulius 

The following automatic conversions were performed:

'_symmetry_cell_setting' value 'Monoclinic' changed to 'monoclinic'
according to /home/saulius/struct/CIF-dictionaries/cif_core.dic
dictionary named 'cif_core.dic' version 2.4.1 from 2010-06-29.

Automatic conversion script
Id: cif_fix_values 1715 2011-07-08 13:25:40Z adriana 
;
_cod_original_sg_symbol_H-M 'P 21/n'
_cod_database_code 2219678
_cod_database_fobs_code 2219678

loop_
_symmetry_equiv_pos_as_xyz
'x, y, z'
'-x+1/2, y+1/2, -z+1/2'
'-x, -y, -z'
'x-1/2, -y-1/2, z-1/2'

loop_
_atom_site_type_symbol
_atom_site_label
_atom_site_fract_x
_atom_site_fract_y
_atom_site_fract_z
_atom_site_U_iso_or_equiv
_atom_site_adp_type
_atom_site_calc_flag
_atom_site_refinement_flags
_atom_site_occupancy
O O1 0.64508(5) 0.74748(8) 0.62300(5) 0.02150(17) Uani d . 1
O O2 0.59736(5) 0.89145(8) 0.45462(5) 0.02121(17) Uani d . 1
O O3 0.64605(5) 0.75428(8) 0.31729(5) 0.02270(17) Uani d . 1
O O4 0.57879(5) 0.34635(8) 0.45980(5) 0.02311(17) Uani d . 1
O O5 0.84403(5) 0.62786(8) 0.72596(5) 0.02390(17) Uani d . 1
O O6 0.81395(5) 0.53553(8) 0.52618(5) 0.02129(17) Uani d . 1
O O7 0.85667(5) 0.62395(8) 0.34044(5) 0.02538(18) Uani d . 1
N N1 0.72291(6) 0.48401(9) 0.65874(5) 0.01944(19) Uani d . 1
N N2 0.72987(6) 0.49648(9) 0.34218(6) 0.02010(19) Uani d . 1
C C1 0.66837(7) 0.54166(11) 0.70866(6) 0.0198(2) Uani d . 1
C C2 0.65342(8) 0.46203(12) 0.77389(7) 0.0240(2) Uani d . 1
H H2 0.6820 0.3713 0.7877 0.029 Uiso calc R 1
C C3 0.59674(8) 0.51404(12) 0.81940(7) 0.0265(2) Uani d . 1
H H3 0.5869 0.4593 0.8644 0.032 Uiso calc R 1
C C4 0.55497(8) 0.64576(12) 0.79873(7) 0.0249(2) Uani d . 1
H H4 0.5157 0.6810 0.8292 0.030 Uiso calc R 1
C C5 0.56994(7) 0.72721(12) 0.73368(7) 0.0224(2) Uani d . 1
H H5 0.5413 0.8180 0.7203 0.027 Uiso calc R 1
C C6 0.62683(7) 0.67631(11) 0.68798(6) 0.0193(2) Uani d . 1
C C7 0.60204(8) 0.88484(11) 0.60179(7) 0.0219(2) Uani d . 1
H H7A 0.6167 0.9449 0.6539 0.026 Uiso calc R 1
H H7B 0.5335 0.8740 0.5785 0.026 Uiso calc R 1
C C8 0.63801(8) 0.95395(11) 0.53658(7) 0.0232(2) Uani d . 1
H H8A 0.6234 1.0570 0.5336 0.028 Uiso calc R 1
H H8B 0.7066 0.9433 0.5540 0.028 Uiso calc R 1
C C9 0.63046(8) 0.96135(11) 0.39353(7) 0.0228(2) Uani d . 1
H H9A 0.6994 0.9624 0.4140 0.027 Uiso calc R 1
H H9B 0.6084 1.0612 0.3869 0.027 Uiso calc R 1
C C10 0.59670(8) 0.88731(11) 0.30861(7) 0.0233(2) Uani d . 1
H H10A 0.5288 0.8700 0.2924 0.028 Uiso calc R 1
H H10B 0.6092 0.9465 0.2637 0.028 Uiso calc R 1
C C11 0.68585(7) 0.35454(11) 0.60899(7) 0.0217(2) Uani d . 1
H H11A 0.6858 0.2759 0.6491 0.026 Uiso calc R 1
H H11B 0.7275 0.3269 0.5758 0.026 Uiso calc R 1
C C12 0.58634(7) 0.37445(12) 0.54701(7) 0.0224(2) Uani d . 1
H H12A 0.5437 0.3100 0.5644 0.027 Uiso calc R 1
H H12B 0.5660 0.4735 0.5517 0.027 Uiso calc R 1
C C13 0.61408(7) 0.45732(11) 0.41885(7) 0.0219(2) Uani d . 1
H H13A 0.6441 0.5322 0.4609 0.026 Uiso calc R 1
H H13B 0.5626 0.5012 0.3726 0.026 Uiso calc R 1
C C14 0.68495(7) 0.39065(11) 0.38188(7) 0.0219(2) Uani d . 1
H H14A 0.7333 0.3411 0.4282 0.026 Uiso calc R 1
H H14B 0.6533 0.3187 0.3384 0.026 Uiso calc R 1
C C15 0.80862(7) 0.53954(11) 0.67021(7) 0.0200(2) Uani d . 1
C C16 0.86233(7) 0.49116(12) 0.61103(7) 0.0233(2) Uani d . 1
H H16A 0.9256 0.5330 0.6299 0.028 Uiso calc R 1
H H16B 0.8685 0.3862 0.6131 0.028 Uiso calc R 1
C C17 0.86817(7) 0.50959(12) 0.47159(7) 0.0235(2) Uani d . 1
H H17A 0.8851 0.4074 0.4745 0.028 Uiso calc R 1
H H17B 0.9266 0.5654 0.4919 0.028 Uiso calc R 1
C C18 0.81667(7) 0.54926(11) 0.37915(7) 0.0206(2) Uani d . 1
C C19 0.67883(7) 0.54321(11) 0.25679(7) 0.0203(2) Uani d . 1
C C20 0.67082(7) 0.45530(12) 0.18772(7) 0.0241(2) Uani d . 1
H H20 0.6996 0.3642 0.1965 0.029 Uiso calc R 1
C C21 0.62088(8) 0.49929(13) 0.10519(7) 0.0270(2) Uani d . 1
H H21 0.6153 0.4385 0.0576 0.032 Uiso calc R 1
C C22 0.57953(8) 0.63187(13) 0.09301(7) 0.0262(2) Uani d . 1
H H22 0.5462 0.6627 0.0366 0.031 Uiso calc R 1
C C23 0.58607(7) 0.72109(12) 0.16232(7) 0.0243(2) Uani d . 1
H H23 0.5569 0.8119 0.1531 0.029 Uiso calc R 1
C C24 0.63543(7) 0.67709(11) 0.24507(7) 0.0207(2) Uani d . 1

loop_
_atom_site_aniso_label
_atom_site_aniso_U_11
_atom_site_aniso_U_22
_atom_site_aniso_U_33
_atom_site_aniso_U_12
_atom_site_aniso_U_13
_atom_site_aniso_U_23
O1 0.0234(4) 0.0199(4) 0.0218(4) 0.0037(3) 0.0079(3) 0.0030(3)
O2 0.0234(4) 0.0210(4) 0.0195(4) -0.0021(3) 0.0071(3) -0.0003(3)
O3 0.0257(4) 0.0211(4) 0.0209(4) 0.0051(3) 0.0067(3) 0.0006(3)
O4 0.0239(4) 0.0256(4) 0.0195(4) -0.0087(3) 0.0064(3) -0.0022(3)
O5 0.0218(4) 0.0226(4) 0.0245(4) -0.0028(3) 0.0034(3) -0.0016(3)
O6 0.0177(3) 0.0262(4) 0.0196(4) 0.0040(3) 0.0055(3) 0.0019(3)
O7 0.0231(4) 0.0266(4) 0.0282(4) -0.0026(3) 0.0105(3) 0.0011(3)
N1 0.0182(4) 0.0184(4) 0.0203(4) -0.0004(3) 0.0040(3) -0.0012(3)
N2 0.0188(4) 0.0201(4) 0.0217(4) 0.0006(3) 0.0068(4) 0.0016(3)
C1 0.0174(5) 0.0209(5) 0.0191(5) -0.0032(4) 0.0030(4) -0.0029(4)
C2 0.0240(5) 0.0215(5) 0.0241(5) -0.0041(4) 0.0043(4) 0.0005(4)
C3 0.0278(6) 0.0297(6) 0.0225(5) -0.0089(5) 0.0086(4) 0.0004(4)
C4 0.0210(5) 0.0315(6) 0.0229(5) -0.0066(4) 0.0078(4) -0.0069(4)
C5 0.0198(5) 0.0239(5) 0.0217(5) -0.0005(4) 0.0037(4) -0.0035(4)
C6 0.0171(5) 0.0216(5) 0.0170(5) -0.0034(4) 0.0023(4) -0.0015(4)
C7 0.0250(5) 0.0183(5) 0.0207(5) 0.0037(4) 0.0047(4) -0.0008(4)
C8 0.0261(5) 0.0186(5) 0.0221(5) -0.0018(4) 0.0035(4) -0.0014(4)
C9 0.0248(5) 0.0195(5) 0.0271(6) 0.0012(4) 0.0127(4) 0.0026(4)
C10 0.0248(5) 0.0221(5) 0.0246(5) 0.0062(4) 0.0101(4) 0.0043(4)
C11 0.0231(5) 0.0181(5) 0.0220(5) -0.0001(4) 0.0043(4) -0.0021(4)
C12 0.0204(5) 0.0266(5) 0.0201(5) -0.0034(4) 0.0062(4) -0.0018(4)
C13 0.0191(5) 0.0224(5) 0.0234(5) -0.0018(4) 0.0057(4) 0.0022(4)
C14 0.0220(5) 0.0189(5) 0.0246(5) -0.0016(4) 0.0071(4) 0.0013(4)
C15 0.0186(5) 0.0191(5) 0.0196(5) 0.0021(4) 0.0022(4) 0.0041(4)
C16 0.0174(5) 0.0291(6) 0.0210(5) 0.0028(4) 0.0026(4) 0.0025(4)
C17 0.0179(5) 0.0282(6) 0.0245(5) 0.0034(4) 0.0070(4) 0.0001(4)
C18 0.0194(5) 0.0193(5) 0.0245(5) 0.0024(4) 0.0087(4) -0.0015(4)
C19 0.0161(5) 0.0233(5) 0.0221(5) -0.0024(4) 0.0068(4) 0.0011(4)
C20 0.0200(5) 0.0246(5) 0.0291(6) -0.0017(4) 0.0098(4) -0.0033(4)
C21 0.0240(5) 0.0335(6) 0.0244(5) -0.0070(5) 0.0090(4) -0.0072(5)
C22 0.0224(5) 0.0350(6) 0.0202(5) -0.0047(5) 0.0052(4) 0.0018(4)
C23 0.0217(5) 0.0263(5) 0.0251(5) 0.0003(4) 0.0076(4) 0.0033(4)
C24 0.0182(5) 0.0236(5) 0.0218(5) -0.0023(4) 0.0085(4) -0.0003(4)

loop_
_atom_type_symbol
_atom_type_description
_atom_type_scat_dispersion_real
_atom_type_scat_dispersion_imag
_atom_type_scat_source
C C 0.0033 0.0016 'International Tables Vol C Tables 4.2.6.8 and 6.1.1.4'
H H 0.0000 0.0000 'International Tables Vol C Tables 4.2.6.8 and 6.1.1.4'
N N 0.0061 0.0033 'International Tables Vol C Tables 4.2.6.8 and 6.1.1.4'
O O 0.0106 0.0060 'International Tables Vol C Tables 4.2.6.8 and 6.1.1.4'

loop_
_geom_angle_atom_site_label_1
_geom_angle_atom_site_label_2
_geom_angle_atom_site_label_3
_geom_angle
C6 O1 C7 116.27(8)
C9 O2 C8 109.73(8)
C24 O3 C10 117.56(8)
C12 O4 C13 114.50(8)
C17 O6 C16 110.57(8)
C15 N1 C1 118.12(9)
C15 N1 C11 125.07(9)
C1 N1 C11 116.13(8)
C18 N2 C19 118.10(9)
C18 N2 C14 124.55(9)
C19 N2 C14 117.31(8)
C2 C1 C6 120.26(10)
C2 C1 N1 120.14(10)
C6 C1 N1 119.53(9)
C1 C2 C3 120.42(10)
C1 C2 H2 119.8
C3 C2 H2 119.8
C4 C3 C2 119.54(10)
C4 C3 H3 120.2
C2 C3 H3 120.2
C3 C4 C5 120.58(10)
C3 C4 H4 119.7
C5 C4 H4 119.7
C4 C5 C6 120.30(10)
C4 C5 H5 119.8
C6 C5 H5 119.8
O1 C6 C5 124.62(9)
O1 C6 C1 116.48(9)
C5 C6 C1 118.89(10)
O1 C7 C8 108.90(9)
O1 C7 H7A 109.9
C8 C7 H7A 109.9
O1 C7 H7B 109.9
C8 C7 H7B 109.9
H7A C7 H7B 108.3
O2 C8 C7 110.79(9)
O2 C8 H8A 109.5
C7 C8 H8A 109.5
O2 C8 H8B 109.5
C7 C8 H8B 109.5
H8A C8 H8B 108.1
O2 C9 C10 110.69(9)
O2 C9 H9A 109.5
C10 C9 H9A 109.5
O2 C9 H9B 109.5
C10 C9 H9B 109.5
H9A C9 H9B 108.1
O3 C10 C9 107.28(8)
O3 C10 H10A 110.3
C9 C10 H10A 110.3
O3 C10 H10B 110.3
C9 C10 H10B 110.3
H10A C10 H10B 108.5
N1 C11 C12 112.85(8)
N1 C11 H11A 109.0
C12 C11 H11A 109.0
N1 C11 H11B 109.0
C12 C11 H11B 109.0
H11A C11 H11B 107.8
O4 C12 C11 113.21(9)
O4 C12 H12A 108.9
C11 C12 H12A 108.9
O4 C12 H12B 108.9
C11 C12 H12B 108.9
H12A C12 H12B 107.7
O4 C13 C14 107.60(8)
O4 C13 H13A 110.2
C14 C13 H13A 110.2
O4 C13 H13B 110.2
C14 C13 H13B 110.2
H13A C13 H13B 108.5
N2 C14 C13 112.46(8)
N2 C14 H14A 109.1
C13 C14 H14A 109.1
N2 C14 H14B 109.1
C13 C14 H14B 109.1
H14A C14 H14B 107.8
O5 C15 N1 122.50(10)
O5 C15 C16 119.00(9)
N1 C15 C16 118.50(9)
O6 C16 C15 109.15(8)
O6 C16 H16A 109.9
C15 C16 H16A 109.9
O6 C16 H16B 109.9
C15 C16 H16B 109.9
H16A C16 H16B 108.3
O6 C17 C18 112.08(8)
O6 C17 H17A 109.2
C18 C17 H17A 109.2
O6 C17 H17B 109.2
C18 C17 H17B 109.2
H17A C17 H17B 107.9
O7 C18 N2 122.89(10)
O7 C18 C17 118.56(9)
N2 C18 C17 118.51(9)
C20 C19 C24 120.53(10)
C20 C19 N2 120.09(10)
C24 C19 N2 119.35(9)
C19 C20 C21 120.36(11)
C19 C20 H20 119.8
C21 C20 H20 119.8
C22 C21 C20 119.42(10)
C22 C21 H21 120.3
C20 C21 H21 120.3
C21 C22 C23 120.83(10)
C21 C22 H22 119.6
C23 C22 H22 119.6
C24 C23 C22 119.93(11)
C24 C23 H23 120.0
C22 C23 H23 120.0
O3 C24 C23 125.15(10)
O3 C24 C19 115.95(9)
C23 C24 C19 118.90(10)

loop_
_geom_bond_atom_site_label_1
_geom_bond_atom_site_label_2
_geom_bond_distance
O1 C6 1.3606(13)
O1 C7 1.4373(12)
O2 C9 1.4173(12)
O2 C8 1.4197(12)
O3 C24 1.3570(13)
O3 C10 1.4390(12)
O4 C12 1.4270(12)
O4 C13 1.4323(13)
O5 C15 1.2268(13)
O6 C17 1.4151(12)
O6 C16 1.4181(12)
O7 C18 1.2274(13)
N1 C15 1.3540(14)
N1 C1 1.4407(13)
N1 C11 1.4738(13)
N2 C18 1.3544(14)
N2 C19 1.4408(13)
N2 C14 1.4683(13)
C1 C2 1.3835(15)
C1 C6 1.4050(15)
C2 C3 1.3925(16)
C2 H2 0.9500
C3 C4 1.3815(17)
C3 H3 0.9500
C4 C5 1.3906(16)
C4 H4 0.9500
C5 C6 1.3937(15)
C5 H5 0.9500
C7 C8 1.4953(15)
C7 H7A 0.9900
C7 H7B 0.9900
C8 H8A 0.9900
C8 H8B 0.9900
C9 C10 1.4979(15)
C9 H9A 0.9900
C9 H9B 0.9900
C10 H10A 0.9900
C10 H10B 0.9900
C11 C12 1.5395(14)
C11 H11A 0.9900
C11 H11B 0.9900
C12 H12A 0.9900
C12 H12B 0.9900
C13 C14 1.5238(15)
C13 H13A 0.9900
C13 H13B 0.9900
C14 H14A 0.9900
C14 H14B 0.9900
C15 C16 1.5211(15)
C16 H16A 0.9900
C16 H16B 0.9900
C17 C18 1.5195(15)
C17 H17A 0.9900
C17 H17B 0.9900
C19 C20 1.3782(15)
C19 C24 1.4030(15)
C20 C21 1.3914(16)
C20 H20 0.9500
C21 C22 1.3792(17)
C21 H21 0.9500
C22 C23 1.3927(16)
C22 H22 0.9500
C23 C24 1.3923(15)
C23 H23 0.9500

loop_
_geom_torsion_atom_site_label_1
_geom_torsion_atom_site_label_2
_geom_torsion_atom_site_label_3
_geom_torsion_atom_site_label_4
_geom_torsion
C15 N1 C1 C2 -108.91(11)
C11 N1 C1 C2 62.11(12)
C15 N1 C1 C6 74.13(12)
C11 N1 C1 C6 -114.85(10)
C6 C1 C2 C3 0.33(16)
N1 C1 C2 C3 -176.61(9)
C1 C2 C3 C4 0.33(16)
C2 C3 C4 C5 -0.75(16)
C3 C4 C5 C6 0.51(16)
C7 O1 C6 C5 0.33(14)
C7 O1 C6 C1 179.68(8)
C4 C5 C6 O1 179.49(9)
C4 C5 C6 C1 0.15(15)
C2 C1 C6 O1 -179.96(9)
N1 C1 C6 O1 -3.01(13)
C2 C1 C6 C5 -0.57(15)
N1 C1 C6 C5 176.39(9)
C6 O1 C7 C8 173.66(8)
C9 O2 C8 C7 178.33(8)
O1 C7 C8 O2 75.03(10)
C8 O2 C9 C10 173.86(8)
C24 O3 C10 C9 -171.74(8)
O2 C9 C10 O3 -71.12(10)
C15 N1 C11 C12 -133.07(10)
C1 N1 C11 C12 56.61(12)
C13 O4 C12 C11 -76.49(11)
N1 C11 C12 O4 122.34(10)
C12 O4 C13 C14 125.90(9)
C18 N2 C14 C13 101.99(11)
C19 N2 C14 C13 -80.22(11)
O4 C13 C14 N2 -176.83(8)
C1 N1 C15 O5 6.14(15)
C11 N1 C15 O5 -164.00(9)
C1 N1 C15 C16 -173.30(9)
C11 N1 C15 C16 16.55(14)
C17 O6 C16 C15 171.97(8)
O5 C15 C16 O6 -114.72(10)
N1 C15 C16 O6 64.74(12)
C16 O6 C17 C18 177.25(9)
C19 N2 C18 O7 -7.04(15)
C14 N2 C18 O7 170.73(10)
C19 N2 C18 C17 175.37(9)
C14 N2 C18 C17 -6.86(15)
O6 C17 C18 O7 130.66(10)
O6 C17 C18 N2 -51.64(13)
C18 N2 C19 C20 103.13(12)
C14 N2 C19 C20 -74.81(12)
C18 N2 C19 C24 -78.59(12)
C14 N2 C19 C24 103.47(11)
C24 C19 C20 C21 1.14(16)
N2 C19 C20 C21 179.40(9)
C19 C20 C21 C22 0.11(16)
C20 C21 C22 C23 -0.92(16)
C21 C22 C23 C24 0.48(16)
C10 O3 C24 C23 5.01(15)
C10 O3 C24 C19 -175.35(9)
C22 C23 C24 O3 -179.61(10)
C22 C23 C24 C19 0.76(15)
C20 C19 C24 O3 178.77(9)
N2 C19 C24 O3 0.50(13)
C20 C19 C24 C23 -1.56(15)
N2 C19 C24 C23 -179.83(9)

loop_
_cod_related_entry_id
_cod_related_entry_database
_cod_related_entry_code
1 ChemSpider 24740805
